data_4088454
loop_
_publ_author_name
'Tondreau, Aaron M.'
'Scott, Brian L.'
'Boncella, James M.'

_publ_section_title
;
 A Tertiary Carbon--Iron Bond as an FeICl Synthon and the Reductive
 Alkylation of Diphosphine-Supported Iron(II) Chloride Complexes to
 Low-Valent Iron
;
_journal_issue 11
_journal_name_full Organometallics
_journal_page_first 1643
_journal_paper_doi 10.1021/acs.organomet.6b00108
_journal_volume 35
_journal_year 2016
_chemical_formula_sum 'C53 H71 Fe N3 Si2'
_chemical_formula_weight 862.16
_space_group_IT_number 14
_space_group_name_Hall '-P 2yn'
_space_group_name_H-M_alt 'P 1 21/n 1'
_symmetry_cell_setting monoclinic
_symmetry_space_group_name_H-M 'P 1 21/n 1'
_atom_sites_solution_hydrogens geom
_atom_sites_solution_primary direct
_atom_sites_solution_secondary difmap
_audit_creation_method SHELXL-97
_cell_angle_alpha 90.00
_cell_angle_beta 96.4120(15)
_cell_angle_gamma 90.00
_cell_formula_units_Z 4
_cell_length_a 9.9754(6)
_cell_length_b 22.5940(14)
_cell_length_c 21.3086(14)
_cell_measurement_reflns_used 9057
_cell_measurement_temperature 102(2)
_cell_measurement_theta_max 28.23
_cell_measurement_theta_min 2.24
_cell_volume 4772.6(5)
_computing_cell_refinement 'Bruker SAINT'
_computing_data_collection 'Bruker APEX2'
_computing_data_reduction 'Bruker SAINT'
_computing_molecular_graphics 'Bruker SHELXTL'
_computing_publication_material 'Bruker SHELXTL'
_computing_structure_refinement 'SHELXL-2014 (Sheldrick 2014)'
_computing_structure_solution 'SHELXS-97 (Sheldrick 2008)'
_diffrn_ambient_temperature 102(2)
_diffrn_measured_fraction_theta_full 0.997
_diffrn_measured_fraction_theta_max 0.997
_diffrn_measurement_device_type 'Bruker APEX-II CCD'
_diffrn_measurement_method '\w scans'
_diffrn_radiation_monochromator graphite
_diffrn_radiation_source 'fine-focus sealed tube'
_diffrn_radiation_type MoK\a
_diffrn_radiation_wavelength 0.71073
_diffrn_reflns_av_R_equivalents 0.0422
_diffrn_reflns_av_sigmaI/netI 0.0299
_diffrn_reflns_limit_h_max 13
_diffrn_reflns_limit_h_min -13
_diffrn_reflns_limit_k_max 30
_diffrn_reflns_limit_k_min -30
_diffrn_reflns_limit_l_max 28
_diffrn_reflns_limit_l_min -28
_diffrn_reflns_number 72160
_diffrn_reflns_theta_full 28.29
_diffrn_reflns_theta_max 28.29
_diffrn_reflns_theta_min 2.35
_exptl_absorpt_coefficient_mu 0.404
_exptl_absorpt_correction_T_max 0.7457
_exptl_absorpt_correction_T_min 0.6983
_exptl_absorpt_correction_type empirical
_exptl_absorpt_process_details 'SADABS-2014/3 - Bruker AXS area detector scaling and absorption correction '
_exptl_crystal_colour Yellow
_exptl_crystal_density_diffrn 1.200
_exptl_crystal_density_method 'not measured'
_exptl_crystal_description Block
_exptl_crystal_F_000 1856
_exptl_crystal_size_max 0.41
_exptl_crystal_size_mid 0.36
_exptl_crystal_size_min 0.12
_refine_diff_density_max 0.800
_refine_diff_density_min -0.356
_refine_diff_density_rms 0.062
_refine_ls_extinction_method none
_refine_ls_goodness_of_fit_ref 1.048
_refine_ls_hydrogen_treatment mixed
_refine_ls_matrix_type full
_refine_ls_number_parameters 538
_refine_ls_number_reflns 11816
_refine_ls_number_restraints 0
_refine_ls_restrained_S_all 1.048
_refine_ls_R_factor_all 0.0602
_refine_ls_R_factor_gt 0.0462
_refine_ls_shift/su_max 0.005
_refine_ls_shift/su_mean 0.000
_refine_ls_structure_factor_coef Fsqd
_refine_ls_weighting_details 'calc w=1/[\s^2^(Fo^2^)+(0.0475P)^2^+4.5439P] where P=(Fo^2^+2Fc^2^)/3'
_refine_ls_weighting_scheme calc
_refine_ls_wR_factor_gt 0.1061
_refine_ls_wR_factor_ref 0.1127
_reflns_number_gt 9792
_reflns_number_total 11816
_reflns_threshold_expression >2sigma(I)
_cod_data_source_file om6b00108_si_002.cif
_cod_data_source_block febiscph2tmstriscncy
_cod_depositor_comments
;
The following automatic conversions were performed:

data item '_exptl_absorpt_correction_type' value 'Empirical' was
changed to 'empirical' in accordance with the
/home/saulius/struct/COD-crude-data/automatic-downloads/DataCite-retrospective/ACS/depositions/lib/dictionaries/cif_core.dic
dictionary named 'cif_core.dic' version 2.4.2 last updated on
2011-04-26.

data item '_symmetry_cell_setting' value 'Monoclinic' was changed to
'monoclinic' in accordance with the
/home/saulius/struct/COD-crude-data/automatic-downloads/DataCite-retrospective/ACS/depositions/lib/dictionaries/cif_core.dic
dictionary named 'cif_core.dic' version 2.4.2 last updated on
2011-04-26.

Automatic conversion script
Id: cif_fix_values 6909 2019-04-08 15:41:33Z antanas 
;
_cod_original_sg_symbol_H-M P2(1)/n
_cod_database_code 4088454

loop_
_symmetry_equiv_pos_as_xyz
'x, y, z'
'-x+1/2, y+1/2, -z+1/2'
'-x, -y, -z'
'x-1/2, -y-1/2, z-1/2'

loop_
_atom_site_label
_atom_site_type_symbol
_atom_site_fract_x
_atom_site_fract_y
_atom_site_fract_z
_atom_site_U_iso_or_equiv
_atom_site_adp_type
_atom_site_occupancy
_atom_site_symmetry_multiplicity
_atom_site_calc_flag
_atom_site_refinement_flags
C1 C -0.25170(17) 0.14846(7) 0.83590(8) 0.0157(3) Uani 1 1 d .
C2 C -0.28329(19) 0.17519(8) 0.77115(9) 0.0202(4) Uani 1 1 d .
C3 C -0.2435(2) 0.15087(10) 0.71685(10) 0.0292(5) Uani 1 1 d .
H3 H -0.1883 0.1165 0.7197 0.035 Uiso 1 1 calc R
C4 C -0.2828(3) 0.17590(12) 0.65752(10) 0.0401(6) Uani 1 1 d .
H4 H -0.2533 0.1589 0.6207 0.048 Uiso 1 1 calc R
C5 C -0.3646(3) 0.22533(11) 0.65258(11) 0.0416(6) Uani 1 1 d .
H5 H -0.3914 0.2425 0.6124 0.050 Uiso 1 1 calc R
C6 C -0.4071(2) 0.24961(10) 0.70606(11) 0.0351(5) Uani 1 1 d .
H6 H -0.4645 0.2833 0.7028 0.042 Uiso 1 1 calc R
C7 C -0.3664(2) 0.22513(9) 0.76474(10) 0.0253(4) Uani 1 1 d .
H7 H -0.3957 0.2427 0.8014 0.030 Uiso 1 1 calc R
C8 C -0.3654(3) 0.03021(10) 0.78521(12) 0.0405(6) Uani 1 1 d .
H8A H -0.4285 -0.0019 0.7915 0.061 Uiso 1 1 calc R
H8B H -0.2730 0.0148 0.7901 0.061 Uiso 1 1 calc R
H8C H -0.3863 0.0467 0.7427 0.061 Uiso 1 1 calc R
C9 C -0.5530(2) 0.12335(12) 0.82818(12) 0.0387(6) Uani 1 1 d .
H9A H -0.5683 0.1346 0.7835 0.058 Uiso 1 1 calc R
H9B H -0.5590 0.1586 0.8546 0.058 Uiso 1 1 calc R
H9C H -0.6215 0.0946 0.8376 0.058 Uiso 1 1 calc R
C10 C -0.3810(2) 0.04978(9) 0.92251(10) 0.0256(4) Uani 1 1 d .
H10A H -0.3984 0.0781 0.9555 0.038 Uiso 1 1 calc R
H10B H -0.2930 0.0310 0.9337 0.038 Uiso 1 1 calc R
H10C H -0.4516 0.0194 0.9188 0.038 Uiso 1 1 calc R
C11 C -0.19164(16) 0.18797(7) 0.88428(8) 0.0136(3) Uani 1 1 d .
C12 C -0.16469(18) 0.16681(7) 0.94764(8) 0.0158(3) Uani 1 1 d .
H12 H -0.2325 0.1389 0.9624 0.019 Uiso 1 1 calc R
C13 C -0.09872(19) 0.20747(8) 0.99520(8) 0.0176(3) Uani 1 1 d .
H13 H -0.1027 0.1989 1.0386 0.021 Uiso 1 1 calc R
C14 C -0.03338(18) 0.25594(8) 0.97994(8) 0.0171(3) Uani 1 1 d .
H14 H -0.0011 0.2830 1.0122 0.021 Uiso 1 1 calc R
C15 C -0.00950(17) 0.26876(7) 0.91263(8) 0.0134(3) Uani 1 1 d .
H15 H 0.0878 0.2593 0.9104 0.016 Uiso 1 1 calc R
C16 C -0.08719(17) 0.22618(7) 0.86664(8) 0.0141(3) Uani 1 1 d .
H16 H -0.1008 0.2403 0.8219 0.017 Uiso 1 1 calc R
C17 C -0.02469(17) 0.33648(7) 0.89400(8) 0.0131(3) Uani 1 1 d .
C18 C -0.16902(17) 0.35998(7) 0.89053(8) 0.0143(3) Uani 1 1 d .
C19 C -0.27741(18) 0.32673(8) 0.90627(8) 0.0166(3) Uani 1 1 d .
H19 H -0.2622 0.2879 0.9226 0.020 Uiso 1 1 calc R
C20 C -0.40822(19) 0.34943(9) 0.89842(9) 0.0219(4) Uani 1 1 d .
H20 H -0.4810 0.3256 0.9088 0.026 Uiso 1 1 calc R
C21 C -0.43343(19) 0.40602(9) 0.87583(9) 0.0226(4) Uani 1 1 d .
H21 H -0.5228 0.4212 0.8704 0.027 Uiso 1 1 calc R
C22 C -0.3261(2) 0.44036(8) 0.86119(9) 0.0226(4) Uani 1 1 d .
H22 H -0.3415 0.4796 0.8460 0.027 Uiso 1 1 calc R
C23 C -0.19697(19) 0.41767(8) 0.86867(9) 0.0191(4) Uani 1 1 d .
H23 H -0.1246 0.4420 0.8587 0.023 Uiso 1 1 calc R
C24 C 0.07118(17) 0.37209(7) 0.94180(8) 0.0149(3) Uani 1 1 d .
C25 C 0.21040(18) 0.36456(8) 0.94345(9) 0.0202(4) Uani 1 1 d .
H25 H 0.2446 0.3373 0.9152 0.024 Uiso 1 1 calc R
C26 C 0.29991(19) 0.39602(9) 0.98540(10) 0.0244(4) Uani 1 1 d .
H26 H 0.3943 0.3904 0.9854 0.029 Uiso 1 1 calc R
C27 C 0.2528(2) 0.43541(8) 1.02708(10) 0.0253(4) Uani 1 1 d .
H27 H 0.3140 0.4577 1.0551 0.030 Uiso 1 1 calc R
C28 C 0.1155(2) 0.44202(9) 1.02753(10) 0.0277(4) Uani 1 1 d .
H28 H 0.0819 0.4681 1.0570 0.033 Uiso 1 1 calc R
C29 C 0.02576(19) 0.41075(8) 0.98518(9) 0.0218(4) Uani 1 1 d .
H29 H -0.0685 0.4160 0.9860 0.026 Uiso 1 1 calc R
C30 C 0.1619(2) 0.28986(9) 0.79272(10) 0.0264(4) Uani 1 1 d .
H30A H 0.1258 0.2501 0.7985 0.040 Uiso 1 1 calc R
H30B H 0.2446 0.2954 0.8215 0.040 Uiso 1 1 calc R
H30C H 0.1821 0.2944 0.7490 0.040 Uiso 1 1 calc R
C31 C -0.1131(2) 0.34160(10) 0.74741(9) 0.0271(4) Uani 1 1 d .
H31A H -0.1514 0.3811 0.7389 0.041 Uiso 1 1 calc R
H31B H -0.1820 0.3155 0.7618 0.041 Uiso 1 1 calc R
H31C H -0.0827 0.3255 0.7087 0.041 Uiso 1 1 calc R
C32 C 0.1156(2) 0.42083(9) 0.80297(10) 0.0264(4) Uani 1 1 d .
H32A H 0.1278 0.4283 0.7586 0.040 Uiso 1 1 calc R
H32B H 0.2037 0.4211 0.8285 0.040 Uiso 1 1 calc R
H32C H 0.0583 0.4518 0.8181 0.040 Uiso 1 1 calc R
C33 C -0.04853(18) 0.05455(8) 0.89750(8) 0.0174(3) Uani 1 1 d .
C34 C 0.03696(18) 0.12301(8) 0.80440(9) 0.0188(4) Uani 1 1 d .
C35 C 0.11684(19) 0.14408(8) 0.92514(9) 0.0201(4) Uani 1 1 d .
C36 C 0.00058(19) -0.05574(8) 0.91911(9) 0.0189(4) Uani 1 1 d .
H36 H -0.0213 -0.0718 0.9605 0.023 Uiso 1 1 calc R
C37 C -0.0747(2) -0.09157(9) 0.86578(10) 0.0268(4) Uani 1 1 d .
H37A H -0.0568 -0.1342 0.8736 0.032 Uiso 1 1 calc R
H37B H -0.1728 -0.0850 0.8657 0.032 Uiso 1 1 calc R
C38 C -0.0341(2) -0.07533(12) 0.80165(11) 0.0385(5) Uani 1 1 d .
H38A H -0.0803 -0.1020 0.7693 0.046 Uiso 1 1 calc R
H38B H -0.0635 -0.0343 0.7911 0.046 Uiso 1 1 calc R
C39 C 0.1155(3) -0.07995(14) 0.80023(12) 0.0471(7) Uani 1 1 d .
H39A H 0.1387 -0.0673 0.7583 0.057 Uiso 1 1 calc R
H39B H 0.1437 -0.1217 0.8067 0.057 Uiso 1 1 calc R
C40 C 0.1911(2) -0.04190(12) 0.85087(13) 0.0407(6) Uani 1 1 d .
H40A H 0.1696 0.0003 0.8422 0.049 Uiso 1 1 calc R
H40B H 0.2894 -0.0473 0.8501 0.049 Uiso 1 1 calc R
C41 C 0.1524(2) -0.05868(10) 0.91693(11) 0.0299(5) Uani 1 1 d .
H41A H 0.1846 -0.0993 0.9277 0.036 Uiso 1 1 calc R
H41B H 0.1977 -0.0313 0.9488 0.036 Uiso 1 1 calc R
C42 C 0.16431(19) 0.10169(9) 0.70699(9) 0.0222(4) Uani 1 1 d .
H42 H 0.2498 0.0804 0.7220 0.027 Uiso 1 1 calc R
C43 C 0.0777(2) 0.06077(9) 0.66260(10) 0.0281(4) Uani 1 1 d .
H43A H -0.0101 0.0800 0.6495 0.034 Uiso 1 1 calc R
H43B H 0.0602 0.0237 0.6851 0.034 Uiso 1 1 calc R
C44 C 0.1472(2) 0.04615(10) 0.60420(10) 0.0318(5) Uani 1 1 d .
H44A H 0.2299 0.0229 0.6169 0.038 Uiso 1 1 calc R
H44B H 0.0863 0.0217 0.5749 0.038 Uiso 1 1 calc R
C45 C 0.1838(2) 0.10192(11) 0.57082(11) 0.0354(5) Uani 1 1 d .
H45A H 0.1003 0.1228 0.5539 0.043 Uiso 1 1 calc R
H45B H 0.2337 0.0913 0.5348 0.043 Uiso 1 1 calc R
C46 C 0.2702(2) 0.14305(11) 0.61513(12) 0.0378(5) Uani 1 1 d .
H46A H 0.2880 0.1800 0.5924 0.045 Uiso 1 1 calc R
H46B H 0.3580 0.1238 0.6284 0.045 Uiso 1 1 calc R
C47 C 0.2008(2) 0.15821(9) 0.67362(10) 0.0283(4) Uani 1 1 d .
H47A H 0.2618 0.1827 0.7029 0.034 Uiso 1 1 calc R
H47B H 0.1180 0.1814 0.6609 0.034 Uiso 1 1 calc R
C48 C 0.3532(2) 0.16002(10) 0.98701(10) 0.0274(4) Uani 1 1 d .
H48 H 0.4187 0.1404 0.9614 0.033 Uiso 1 1 calc R
C49 C 0.3666(2) 0.13188(10) 1.05162(12) 0.0345(5) Uani 1 1 d .
H49A H 0.3452 0.0892 1.0476 0.041 Uiso 1 1 calc R
H49B H 0.3016 0.1503 1.0776 0.041 Uiso 1 1 calc R
C50 C 0.5090(2) 0.13981(11) 1.08388(11) 0.0391(6) Uani 1 1 d .
H50A H 0.5731 0.1185 1.0597 0.047 Uiso 1 1 calc R
H50B H 0.5155 0.1226 1.1268 0.047 Uiso 1 1 calc R
C51 C 0.5468(3) 0.20506(12) 1.08828(12) 0.0428(6) Uani 1 1 d .
H51A H 0.4889 0.2255 1.1163 0.051 Uiso 1 1 calc R
H51B H 0.6417 0.2090 1.1072 0.051 Uiso 1 1 calc R
C52 C 0.5304(3) 0.23396(13) 1.02418(13) 0.0471(7) Uani 1 1 d .
H52A H 0.5956 0.2165 0.9977 0.057 Uiso 1 1 calc R
H52B H 0.5502 0.2768 1.0288 0.057 Uiso 1 1 calc R
C53 C 0.3869(2) 0.22553(10) 0.99159(12) 0.0335(5) Uani 1 1 d .
H53A H 0.3219 0.2460 1.0160 0.040 Uiso 1 1 calc R
H53B H 0.3796 0.2430 0.9487 0.040 Uiso 1 1 calc R
Fe1 Fe -0.04500(2) 0.133438(10) 0.877157(12) 0.01399(7) Uani 1 1 d .
N1 N -0.04221(17) 0.00533(7) 0.91363(8) 0.0225(3) Uani 1 1 d .
N2 N 0.09590(17) 0.11549(8) 0.76104(8) 0.0245(4) Uani 1 1 d .
N3 N 0.21924(18) 0.15159(8) 0.95539(9) 0.0314(4) Uani 1 1 d .
Si1 Si -0.38125(5) 0.08955(2) 0.84519(3) 0.02030(11) Uani 1 1 d .
Si2 Si 0.03359(5) 0.34669(2) 0.81015(2) 0.01766(11) Uani 1 1 d .

loop_
_atom_site_aniso_label
_atom_site_aniso_U_11
_atom_site_aniso_U_22
_atom_site_aniso_U_33
_atom_site_aniso_U_23
_atom_site_aniso_U_13
_atom_site_aniso_U_12
C1 0.0168(8) 0.0129(8) 0.0165(8) -0.0020(6) -0.0025(6) 0.0008(6)
C2 0.0209(9) 0.0167(8) 0.0211(9) 0.0008(7) -0.0062(7) -0.0052(7)
C3 0.0318(11) 0.0337(11) 0.0198(10) -0.0010(8) -0.0070(8) -0.0060(9)
C4 0.0543(15) 0.0489(14) 0.0154(10) -0.0063(9) -0.0042(10) -0.0100(12)
C5 0.0554(15) 0.0426(14) 0.0220(11) 0.0078(10) -0.0174(10) -0.0118(12)
C6 0.0415(13) 0.0262(11) 0.0326(12) 0.0060(9) -0.0185(10) -0.0030(9)
C7 0.0301(10) 0.0208(9) 0.0227(10) 0.0001(7) -0.0074(8) -0.0028(8)
C8 0.0556(15) 0.0258(11) 0.0384(13) -0.0113(10) -0.0020(11) -0.0160(10)
C9 0.0192(10) 0.0525(15) 0.0430(14) 0.0177(11) -0.0033(9) -0.0020(9)
C10 0.0261(10) 0.0192(9) 0.0311(11) 0.0038(8) 0.0016(8) -0.0054(7)
C11 0.0135(8) 0.0105(7) 0.0161(8) -0.0020(6) -0.0019(6) 0.0020(6)
C12 0.0184(8) 0.0123(8) 0.0160(8) 0.0003(6) -0.0005(6) -0.0014(6)
C13 0.0246(9) 0.0158(8) 0.0113(8) -0.0003(6) -0.0028(7) 0.0016(7)
C14 0.0231(9) 0.0137(8) 0.0130(8) -0.0024(6) -0.0050(7) 0.0010(7)
C15 0.0142(8) 0.0109(7) 0.0143(8) -0.0019(6) -0.0022(6) -0.0004(6)
C16 0.0176(8) 0.0105(7) 0.0133(8) -0.0019(6) -0.0024(6) 0.0003(6)
C17 0.0140(8) 0.0103(7) 0.0148(8) -0.0011(6) 0.0003(6) -0.0004(6)
C18 0.0152(8) 0.0144(8) 0.0124(8) -0.0019(6) -0.0015(6) 0.0008(6)
C19 0.0187(8) 0.0143(8) 0.0168(8) -0.0016(6) 0.0017(7) 0.0009(6)
C20 0.0168(9) 0.0238(9) 0.0254(10) -0.0039(7) 0.0041(7) -0.0010(7)
C21 0.0182(9) 0.0272(10) 0.0214(9) -0.0034(7) -0.0013(7) 0.0068(7)
C22 0.0259(10) 0.0190(9) 0.0218(9) 0.0001(7) -0.0024(7) 0.0060(7)
C23 0.0212(9) 0.0147(8) 0.0211(9) -0.0004(7) 0.0006(7) 0.0000(7)
C24 0.0164(8) 0.0110(7) 0.0169(8) 0.0018(6) -0.0004(6) -0.0009(6)
C25 0.0188(9) 0.0193(9) 0.0221(9) -0.0037(7) 0.0002(7) 0.0015(7)
C26 0.0171(9) 0.0265(10) 0.0282(10) 0.0004(8) -0.0037(7) -0.0027(7)
C27 0.0275(10) 0.0192(9) 0.0264(10) -0.0029(7) -0.0097(8) -0.0056(7)
C28 0.0311(11) 0.0220(10) 0.0283(11) -0.0125(8) -0.0044(8) 0.0025(8)
C29 0.0191(9) 0.0200(9) 0.0256(10) -0.0067(7) -0.0015(7) 0.0013(7)
C30 0.0275(10) 0.0258(10) 0.0275(11) -0.0044(8) 0.0101(8) 0.0013(8)
C31 0.0327(11) 0.0307(11) 0.0167(9) 0.0011(8) -0.0029(8) -0.0032(8)
C32 0.0281(10) 0.0225(10) 0.0295(11) 0.0046(8) 0.0073(8) -0.0038(8)
C33 0.0183(8) 0.0161(8) 0.0169(8) -0.0036(7) -0.0021(6) 0.0008(6)
C34 0.0206(9) 0.0121(8) 0.0224(9) -0.0018(7) -0.0027(7) -0.0012(6)
C35 0.0232(9) 0.0122(8) 0.0240(9) -0.0013(7) -0.0012(7) 0.0026(7)
C36 0.0270(9) 0.0124(8) 0.0173(9) 0.0035(6) 0.0022(7) 0.0023(7)
C37 0.0329(11) 0.0214(9) 0.0258(10) -0.0042(8) 0.0012(8) -0.0011(8)
C38 0.0406(13) 0.0540(15) 0.0205(11) -0.0034(10) 0.0012(9) 0.0058(11)
C39 0.0426(14) 0.0733(19) 0.0277(12) 0.0047(12) 0.0138(11) 0.0133(13)
C40 0.0188(10) 0.0500(15) 0.0540(15) 0.0241(12) 0.0075(10) 0.0066(9)
C41 0.0262(10) 0.0270(10) 0.0344(12) 0.0111(9) -0.0058(8) 0.0039(8)
C42 0.0207(9) 0.0242(10) 0.0219(10) -0.0003(7) 0.0034(7) -0.0010(7)
C43 0.0337(11) 0.0252(10) 0.0265(11) -0.0045(8) 0.0080(8) -0.0090(8)
C44 0.0389(12) 0.0318(11) 0.0252(11) -0.0043(9) 0.0057(9) 0.0014(9)
C45 0.0319(12) 0.0503(14) 0.0252(11) 0.0075(10) 0.0086(9) 0.0039(10)
C46 0.0300(11) 0.0472(14) 0.0373(13) 0.0135(11) 0.0077(10) -0.0087(10)
C47 0.0272(10) 0.0236(10) 0.0333(11) 0.0031(8) 0.0005(8) -0.0046(8)
C48 0.0188(9) 0.0315(11) 0.0304(11) -0.0040(9) -0.0035(8) 0.0045(8)
C49 0.0344(12) 0.0251(10) 0.0425(13) 0.0080(9) -0.0028(10) 0.0016(9)
C50 0.0355(12) 0.0512(15) 0.0282(12) 0.0023(10) -0.0064(9) 0.0209(11)
C51 0.0313(12) 0.0579(16) 0.0361(13) -0.0030(11) -0.0098(10) -0.0061(11)
C52 0.0348(13) 0.0560(17) 0.0480(16) 0.0037(12) -0.0071(11) -0.0198(12)
C53 0.0294(11) 0.0279(11) 0.0402(13) 0.0084(9) -0.0096(9) -0.0074(9)
Fe1 0.01608(12) 0.00965(12) 0.01528(13) -0.00166(9) -0.00243(9) 0.00037(9)
N1 0.0294(9) 0.0150(8) 0.0227(8) 0.0000(6) 0.0008(7) 0.0018(6)
N2 0.0258(9) 0.0236(8) 0.0241(9) -0.0035(7) 0.0026(7) -0.0024(7)
N3 0.0239(9) 0.0249(9) 0.0420(11) -0.0038(8) -0.0111(8) 0.0022(7)
Si1 0.0188(2) 0.0185(2) 0.0222(3) -0.00059(19) -0.00380(19) -0.00464(19)
Si2 0.0197(2) 0.0165(2) 0.0170(2) -0.00018(18) 0.00301(18) -0.00157(18)

loop_
_atom_type_symbol
_atom_type_description
_atom_type_scat_dispersion_real
_atom_type_scat_dispersion_imag
_atom_type_scat_source
C C 0.0033 0.0016 'International Tables Vol C Tables 4.2.6.8 and 6.1.1.4'
H H 0.0000 0.0000 'International Tables Vol C Tables 4.2.6.8 and 6.1.1.4'
N N 0.0061 0.0033 'International Tables Vol C Tables 4.2.6.8 and 6.1.1.4'
Si Si 0.0817 0.0704 'International Tables Vol C Tables 4.2.6.8 and 6.1.1.4'
Fe Fe 0.3463 0.8444 'International Tables Vol C Tables 4.2.6.8 and 6.1.1.4'

loop_
_geom_angle_atom_site_label_1
_geom_angle_atom_site_label_2
_geom_angle_atom_site_label_3
_geom_angle
C11 C1 C2 115.72(15)
C11 C1 Si1 126.74(14)
C2 C1 Si1 107.70(12)
C11 C1 Fe1 60.56(9)
C2 C1 Fe1 121.62(13)
Si1 C1 Fe1 118.57(8)
C3 C2 C7 117.58(18)
C3 C2 C1 123.93(17)
C7 C2 C1 118.30(17)
C2 C3 C4 121.2(2)
C5 C4 C3 120.0(2)
C6 C5 C4 119.6(2)
C5 C6 C7 120.2(2)
C6 C7 C2 121.4(2)
C12 C11 C16 112.53(15)
C12 C11 C1 119.17(15)
C16 C11 C1 116.16(15)
C12 C11 Fe1 78.27(10)
C16 C11 Fe1 77.57(10)
C1 C11 Fe1 78.86(10)
C11 C12 C13 117.73(15)
C11 C12 Fe1 61.27(9)
C13 C12 Fe1 117.34(13)
C14 C13 C12 122.63(16)
C13 C14 C15 121.56(15)
C14 C15 C16 111.57(14)
C14 C15 C17 113.78(14)
C16 C15 C17 114.94(13)
C11 C16 C15 122.96(15)
C11 C16 Fe1 61.60(9)
C15 C16 Fe1 118.07(11)
C18 C17 C24 111.20(14)
C18 C17 C15 114.27(14)
C24 C17 C15 107.65(13)
C18 C17 Si2 106.84(11)
C24 C17 Si2 108.43(11)
C15 C17 Si2 108.27(11)
C19 C18 C23 116.88(16)
C19 C18 C17 123.72(15)
C23 C18 C17 119.37(15)
C18 C19 C20 121.04(17)
C21 C20 C19 120.95(18)
C20 C21 C22 118.84(17)
C23 C22 C21 120.07(18)
C22 C23 C18 122.18(17)
C29 C24 C25 117.32(16)
C29 C24 C17 123.01(16)
C25 C24 C17 119.65(15)
C26 C25 C24 121.40(18)
C27 C26 C25 120.36(18)
C26 C27 C28 119.05(17)
C27 C28 C29 120.54(19)
C24 C29 C28 121.27(18)
N1 C33 Fe1 174.82(16)
N2 C34 Fe1 175.68(17)
N3 C35 Fe1 179.13(18)
N1 C36 C37 109.31(15)
N1 C36 C41 108.98(16)
C37 C36 C41 111.31(17)
C38 C37 C36 112.68(18)
C39 C38 C37 111.63(19)
C38 C39 C40 111.3(2)
C39 C40 C41 110.7(2)
C36 C41 C40 111.54(16)
N2 C42 C43 110.05(16)
N2 C42 C47 110.57(17)
C43 C42 C47 111.55(17)
C42 C43 C44 111.14(17)
C45 C44 C43 111.03(18)
C44 C45 C46 111.52(19)
C45 C46 C47 111.43(18)
C42 C47 C46 110.21(18)
N3 C48 C49 110.70(19)
N3 C48 C53 110.23(17)
C49 C48 C53 110.85(18)
C48 C49 C50 110.23(19)
C49 C50 C51 110.81(19)
C52 C51 C50 111.3(2)
C51 C52 C53 111.0(2)
C48 C53 C52 109.82(19)
C35 Fe1 C33 91.99(8)
C35 Fe1 C34 92.30(8)
C33 Fe1 C34 95.53(8)
C35 Fe1 C11 120.10(8)
C33 Fe1 C11 124.48(8)
C34 Fe1 C11 123.88(8)
C35 Fe1 C16 94.63(7)
C33 Fe1 C16 164.78(8)
C34 Fe1 C16 97.88(7)
C11 Fe1 C16 40.82(7)
C35 Fe1 C12 95.02(8)
C33 Fe1 C12 98.53(7)
C34 Fe1 C12 163.89(7)
C11 Fe1 C12 40.46(7)
C16 Fe1 C12 67.27(7)
C35 Fe1 C1 160.63(7)
C33 Fe1 C1 101.80(7)
C34 Fe1 C1 99.74(7)
C11 Fe1 C1 40.57(6)
C16 Fe1 C1 68.85(6)
C12 Fe1 C1 69.72(7)
C33 N1 C36 160.42(19)
C34 N2 C42 175.58(19)
C35 N3 C48 174.0(2)
C8 Si1 C9 107.78(12)
C8 Si1 C10 105.35(11)
C9 Si1 C10 106.06(10)
C8 Si1 C1 108.88(10)
C9 Si1 C1 108.37(10)
C10 Si1 C1 119.85(8)
C31 Si2 C32 108.03(10)
C31 Si2 C30 108.18(10)
C32 Si2 C30 106.30(10)
C31 Si2 C17 110.93(9)
C32 Si2 C17 110.91(8)
C30 Si2 C17 112.27(8)

loop_
_geom_bond_atom_site_label_1
_geom_bond_atom_site_label_2
_geom_bond_distance
C1 C11 1.442(2)
C1 C2 1.507(2)
C1 Si1 1.8810(18)
C1 Fe1 2.1759(17)
C2 C3 1.379(3)
C2 C7 1.398(3)
C3 C4 1.401(3)
C4 C5 1.380(4)
C5 C6 1.374(4)
C6 C7 1.386(3)
C8 Si1 1.871(2)
C9 Si1 1.873(2)
C10 Si1 1.877(2)
C11 C12 1.429(2)
C11 C16 1.435(2)
C11 Fe1 1.9314(16)
C12 C13 1.468(2)
C12 Fe1 2.1564(18)
C13 C14 1.333(3)
C14 C15 1.508(2)
C15 C16 1.522(2)
C15 C17 1.584(2)
C16 Fe1 2.1441(16)
C17 C18 1.529(2)
C17 C24 1.543(2)
C17 Si2 1.9533(18)
C18 C19 1.388(2)
C18 C23 1.402(2)
C19 C20 1.395(3)
C20 C21 1.379(3)
C21 C22 1.385(3)
C22 C23 1.379(3)
C24 C29 1.384(3)
C24 C25 1.396(2)
C25 C26 1.387(3)
C26 C27 1.377(3)
C27 C28 1.379(3)
C28 C29 1.391(3)
C30 Si2 1.879(2)
C31 Si2 1.872(2)
C32 Si2 1.878(2)
C33 N1 1.164(2)
C33 Fe1 1.8356(18)
C34 N2 1.162(3)
C34 Fe1 1.847(2)
C35 N3 1.158(3)
C35 Fe1 1.8279(19)
C36 N1 1.445(2)
C36 C37 1.523(3)
C36 C41 1.522(3)
C37 C38 1.513(3)
C38 C39 1.499(3)
C39 C40 1.514(4)
C40 C41 1.548(3)
C42 N2 1.437(3)
C42 C43 1.521(3)
C42 C47 1.525(3)
C43 C44 1.526(3)
C44 C45 1.512(3)
C45 C46 1.522(3)
C46 C47 1.531(3)
C48 N3 1.441(3)
C48 C49 1.509(3)
C48 C53 1.518(3)
C49 C50 1.518(3)
C50 C51 1.522(4)
C51 C52 1.506(4)
C52 C53 1.532(3)

loop_
_geom_torsion_atom_site_label_1
_geom_torsion_atom_site_label_2
_geom_torsion_atom_site_label_3
_geom_torsion_atom_site_label_4
_geom_torsion
C11 C1 C2 C3 128.81(19)
Si1 C1 C2 C3 -82.9(2)
Fe1 C1 C2 C3 58.9(2)
C11 C1 C2 C7 -56.2(2)
Si1 C1 C2 C7 92.06(17)
Fe1 C1 C2 C7 -126.12(16)
C7 C2 C3 C4 1.1(3)
C1 C2 C3 C4 176.1(2)
C2 C3 C4 C5 -1.0(4)
C3 C4 C5 C6 -0.1(4)
C4 C5 C6 C7 0.9(4)
C5 C6 C7 C2 -0.7(3)
C3 C2 C7 C6 -0.3(3)
C1 C2 C7 C6 -175.57(18)
C2 C1 C11 C12 176.97(16)
Si1 C1 C11 C12 35.6(2)
Fe1 C1 C11 C12 -69.68(14)
C2 C1 C11 C16 -43.3(2)
Si1 C1 C11 C16 175.37(12)
Fe1 C1 C11 C16 70.06(13)
C2 C1 C11 Fe1 -113.35(15)
Si1 C1 C11 Fe1 105.31(13)
C16 C11 C12 C13 36.6(2)
C1 C11 C12 C13 177.68(16)
Fe1 C11 C12 C13 107.67(15)
C16 C11 C12 Fe1 -71.09(12)
C1 C11 C12 Fe1 70.01(14)
C11 C12 C13 C14 -17.5(3)
Fe1 C12 C13 C14 52.6(2)
C12 C13 C14 C15 -6.9(3)
C13 C14 C15 C16 9.2(2)
C13 C14 C15 C17 141.24(17)
C12 C11 C16 C15 -35.2(2)
C1 C11 C16 C15 -177.50(15)
Fe1 C11 C16 C15 -106.68(15)
C12 C11 C16 Fe1 71.53(12)
C1 C11 C16 Fe1 -70.82(13)
C14 C15 C16 C11 12.7(2)
C17 C15 C16 C11 -118.71(17)
C14 C15 C16 Fe1 -60.01(17)
C17 C15 C16 Fe1 168.54(11)
C14 C15 C17 C18 -68.85(18)
C16 C15 C17 C18 61.54(19)
C14 C15 C17 C24 55.20(18)
C16 C15 C17 C24 -174.41(14)
C14 C15 C17 Si2 172.23(11)
C16 C15 C17 Si2 -57.38(16)
C24 C17 C18 C19 -117.99(18)
C15 C17 C18 C19 4.1(2)
Si2 C17 C18 C19 123.86(16)
C24 C17 C18 C23 63.9(2)
C15 C17 C18 C23 -173.96(15)
Si2 C17 C18 C23 -54.23(18)
C23 C18 C19 C20 2.1(3)
C17 C18 C19 C20 -175.99(16)
C18 C19 C20 C21 -1.2(3)
C19 C20 C21 C22 -0.3(3)
C20 C21 C22 C23 0.6(3)
C21 C22 C23 C18 0.4(3)
C19 C18 C23 C22 -1.8(3)
C17 C18 C23 C22 176.42(17)
C18 C17 C24 C29 13.3(2)
C15 C17 C24 C29 -112.55(18)
Si2 C17 C24 C29 130.52(16)
C18 C17 C24 C25 -168.44(16)
C15 C17 C24 C25 65.7(2)
Si2 C17 C24 C25 -51.26(18)
C29 C24 C25 C26 -2.1(3)
C17 C24 C25 C26 179.56(17)
C24 C25 C26 C27 0.5(3)
C25 C26 C27 C28 1.6(3)
C26 C27 C28 C29 -2.0(3)
C25 C24 C29 C28 1.7(3)
C17 C24 C29 C28 179.95(18)
C27 C28 C29 C24 0.3(3)
N1 C36 C37 C38 68.0(2)
C41 C36 C37 C38 -52.4(2)
C36 C37 C38 C39 54.4(3)
C37 C38 C39 C40 -56.5(3)
C38 C39 C40 C41 56.6(3)
N1 C36 C41 C40 -68.3(2)
C37 C36 C41 C40 52.3(2)
C39 C40 C41 C36 -54.7(3)
N2 C42 C43 C44 179.13(17)
C47 C42 C43 C44 56.0(2)
C42 C43 C44 C45 -55.5(2)
C43 C44 C45 C46 55.5(3)
C44 C45 C46 C47 -55.9(3)
N2 C42 C47 C46 -178.50(17)
C43 C42 C47 C46 -55.7(2)
C45 C46 C47 C42 55.4(2)
N3 C48 C49 C50 178.70(18)
C53 C48 C49 C50 -58.6(2)
C48 C49 C50 C51 56.9(3)
C49 C50 C51 C52 -55.8(3)
C50 C51 C52 C53 55.6(3)
N3 C48 C53 C52 -179.0(2)
C49 C48 C53 C52 58.1(3)
C51 C52 C53 C48 -56.5(3)
N3 C35 Fe1 C33 -174(100)
N3 C35 Fe1 C34 90(13)
N3 C35 Fe1 C11 -42(13)
N3 C35 Fe1 C16 -8(13)
N3 C35 Fe1 C12 -76(13)
N3 C35 Fe1 C1 -39(13)
N1 C33 Fe1 C35 7(2)
N1 C33 Fe1 C34 100(2)
N1 C33 Fe1 C11 -121.8(19)
N1 C33 Fe1 C16 -108.3(19)
N1 C33 Fe1 C12 -88(2)
N1 C33 Fe1 C1 -159(2)
N2 C34 Fe1 C35 22(2)
N2 C34 Fe1 C33 -70(2)
N2 C34 Fe1 C11 151(2)
N2 C34 Fe1 C16 117(2)
N2 C34 Fe1 C12 139(2)
N2 C34 Fe1 C1 -173(2)
C12 C11 Fe1 C35 -58.42(13)
C16 C11 Fe1 C35 58.10(13)
C1 C11 Fe1 C35 178.34(11)
C12 C11 Fe1 C33 58.12(13)
C16 C11 Fe1 C33 174.64(10)
C1 C11 Fe1 C33 -65.13(13)
C12 C11 Fe1 C34 -174.86(10)
C16 C11 Fe1 C34 -58.34(12)
C1 C11 Fe1 C34 61.90(13)
C12 C11 Fe1 C16 -116.52(14)
C1 C11 Fe1 C16 120.24(14)
C16 C11 Fe1 C12 116.52(14)
C1 C11 Fe1 C12 -123.25(15)
C12 C11 Fe1 C1 123.25(15)
C16 C11 Fe1 C1 -120.24(14)
C11 C16 Fe1 C35 -132.53(11)
C15 C16 Fe1 C35 -18.16(14)
C11 C16 Fe1 C33 -17.1(3)
C15 C16 Fe1 C33 97.3(3)
C11 C16 Fe1 C34 134.49(11)
C15 C16 Fe1 C34 -111.14(14)
C15 C16 Fe1 C11 114.37(17)
C11 C16 Fe1 C12 -39.02(10)
C15 C16 Fe1 C12 75.35(13)
C11 C16 Fe1 C1 37.05(10)
C15 C16 Fe1 C1 151.41(15)
C11 C12 Fe1 C35 132.28(11)
C13 C12 Fe1 C35 23.98(14)
C11 C12 Fe1 C33 -134.95(11)
C13 C12 Fe1 C33 116.75(13)
C11 C12 Fe1 C34 15.6(3)
C13 C12 Fe1 C34 -92.7(3)
C13 C12 Fe1 C11 -108.30(16)
C11 C12 Fe1 C16 39.36(10)
C13 C12 Fe1 C16 -68.94(13)
C11 C12 Fe1 C1 -35.44(10)
C13 C12 Fe1 C1 -143.74(14)
C11 C1 Fe1 C35 -4.3(3)
C2 C1 Fe1 C35 99.4(3)
Si1 C1 Fe1 C35 -122.7(2)
C11 C1 Fe1 C33 130.18(11)
C2 C1 Fe1 C33 -126.06(14)
Si1 C1 Fe1 C33 11.84(11)
C11 C1 Fe1 C34 -132.01(11)
C2 C1 Fe1 C34 -28.25(15)
Si1 C1 Fe1 C34 109.64(10)
C2 C1 Fe1 C11 103.76(17)
Si1 C1 Fe1 C11 -118.35(15)
C11 C1 Fe1 C16 -37.27(10)
C2 C1 Fe1 C16 66.49(14)
Si1 C1 Fe1 C16 -155.61(12)
C11 C1 Fe1 C12 35.35(10)
C2 C1 Fe1 C12 139.11(15)
Si1 C1 Fe1 C12 -83.00(10)
Fe1 C33 N1 C36 -80(2)
C37 C36 N1 C33 -84.6(6)
C41 C36 N1 C33 37.3(6)
Fe1 C34 N2 C42 97(3)
C43 C42 N2 C34 33(3)
C47 C42 N2 C34 156(2)
Fe1 C35 N3 C48 -90(13)
C49 C48 N3 C35 -141.4(19)
C53 C48 N3 C35 96(2)
C11 C1 Si1 C8 -153.38(16)
C2 C1 Si1 C8 62.83(15)
Fe1 C1 Si1 C8 -80.35(13)
C11 C1 Si1 C9 89.64(17)
C2 C1 Si1 C9 -54.14(16)
Fe1 C1 Si1 C9 162.68(11)
C11 C1 Si1 C10 -32.13(19)
C2 C1 Si1 C10 -175.92(13)
Fe1 C1 Si1 C10 40.90(14)
C18 C17 Si2 C31 -30.09(14)
C24 C17 Si2 C31 -150.04(12)
C15 C17 Si2 C31 93.43(13)
C18 C17 Si2 C32 89.97(13)
C24 C17 Si2 C32 -29.98(14)
C15 C17 Si2 C32 -146.51(11)
C18 C17 Si2 C30 -151.27(12)
C24 C17 Si2 C30 88.78(13)
C15 C17 Si2 C30 -27.75(14)
